data_2015442
loop_
_publ_author_name
'Y\"uce, S\"uheyla'
'Albayrak, \,Ci\<gdem'
'Odaba\;so\<glu, Mustafa'
'B\"uy\"ukg\"ung\"or, Orhan'

_publ_section_title
;(<i>Z</i>)-6-{[1,3-Dihydroxy-2-(hydroxymethyl)propan-2-yliminio]methyl}-2-ethoxyphenolate,
 (<i>Z</i>)-6-{[1,3-dihydroxy-2-(hydroxymethyl)propan-2-yliminio]methyl}-4-nitratocyclohexa-2,4-dienone
 monohydrate and
 (<i>R</i>,<i>E</i>)-2-[(1-hydroxybutan-2-ylimino)methyl]phenol
;
_journal_coeditor_code HJ1092
_journal_issue 7
_journal_name_full 'Acta Crystallographica Section C'
_journal_page_first o389
_journal_page_last o393
_journal_paper_doi 10.1107/S0108270106017252
_journal_volume 62
_journal_year 2006
_chemical_formula_iupac 'C13 H19 N O5'
_chemical_formula_moiety 'C13 H19 N O5'
_chemical_formula_sum 'C13 H19 N O5'
_chemical_formula_weight 269.29
_chemical_name_systematic
;
(Z)-6-{[1,3-Dihydroxy-2-(hydroxymethyl)propan-2-yliminio]methyl}-
2-ethoxyphenolate
;
_space_group_IT_number 2
_symmetry_cell_setting triclinic
_symmetry_space_group_name_Hall '-P 1'
_symmetry_space_group_name_H-M 'P -1'
_atom_sites_solution_hydrogens geom
_atom_sites_solution_primary direct
_atom_sites_solution_secondary difmap
_cell_angle_alpha 102.592(6)
_cell_angle_beta 104.459(6)
_cell_angle_gamma 105.840(6)
_cell_formula_units_Z 4
_cell_length_a 9.7424(8)
_cell_length_b 10.6073(8)
_cell_length_c 14.4820(11)
_cell_measurement_reflns_used 22555
_cell_measurement_temperature 296
_cell_measurement_theta_max 29.01
_cell_measurement_theta_min 2.1
_cell_volume 1326.7(2)
_computing_cell_refinement X-AREA
_computing_data_collection 'X-AREA (Stoe & Cie, 2002)'
_computing_data_reduction 'X-RED32 (Stoe & Cie, 2002)'
_computing_molecular_graphics 'Ortep-3 for Windows (Farrugia, 1997)'
_computing_publication_material 'WinGX (Farrugia, 1999)'
_computing_structure_refinement 'SHELXL97 (Sheldrick, 1997)'
_computing_structure_solution 'SHELXS97 (Sheldrick, 1997)'
_diffrn_ambient_temperature 296
_diffrn_detector_area_resol_mean 6.67
_diffrn_measured_fraction_theta_full 1.000
_diffrn_measured_fraction_theta_max 1.000
_diffrn_measurement_device '2-circle goniometer'
_diffrn_measurement_device_type 'Stoe IPDS-II'
_diffrn_measurement_method '\w scans'
_diffrn_radiation_monochromator 'plane graphite'
_diffrn_radiation_source 'fine-focus sealed tube'
_diffrn_radiation_type 'Mo K\a'
_diffrn_radiation_wavelength 0.71073
_diffrn_reflns_av_R_equivalents 0.0511
_diffrn_reflns_av_sigmaI/netI 0.0470
_diffrn_reflns_limit_h_max 12
_diffrn_reflns_limit_h_min -12
_diffrn_reflns_limit_k_max 13
_diffrn_reflns_limit_k_min -13
_diffrn_reflns_limit_l_max 18
_diffrn_reflns_limit_l_min -18
_diffrn_reflns_number 22555
_diffrn_reflns_theta_full 27.50
_diffrn_reflns_theta_max 27.50
_diffrn_reflns_theta_min 2.10
_diffrn_standards_decay_% <2
_diffrn_standards_number 0
_exptl_absorpt_coefficient_mu 0.104
_exptl_absorpt_correction_T_max 0.9879
_exptl_absorpt_correction_T_min 0.9456
_exptl_absorpt_correction_type integration
_exptl_absorpt_process_details '(X-RED32; Stoe & Cie, 2002)'
_exptl_crystal_colour yellow
_exptl_crystal_density_diffrn 1.348
_exptl_crystal_density_method 'not measured'
_exptl_crystal_description prism
_exptl_crystal_F_000 576
_exptl_crystal_size_max 0.430
_exptl_crystal_size_mid 0.307
_exptl_crystal_size_min 0.190
_refine_diff_density_max 0.142
_refine_diff_density_min -0.169
_refine_ls_extinction_method none
_refine_ls_goodness_of_fit_ref 0.883
_refine_ls_hydrogen_treatment mixed
_refine_ls_matrix_type full
_refine_ls_number_parameters 361
_refine_ls_number_reflns 6080
_refine_ls_number_restraints 6
_refine_ls_restrained_S_all 0.883
_refine_ls_R_factor_all 0.0796
_refine_ls_R_factor_gt 0.0389
_refine_ls_shift/su_max 0.000
_refine_ls_shift/su_mean 0.000
_refine_ls_structure_factor_coef Fsqd
_refine_ls_weighting_details 'calc w=1/[\s^2^(Fo^2^)+(0.0498P)^2^] where P=(Fo^2^+2Fc^2^)/3'
_refine_ls_weighting_scheme calc
_refine_ls_wR_factor_gt 0.0842
_refine_ls_wR_factor_ref 0.0952
_reflns_number_gt 3597
_reflns_number_total 6080
_reflns_threshold_expression I>2\s(I)
_cod_data_source_file hj1092.cif
_cod_data_source_block I
_cod_original_sg_symbol_Hall '-P 1 '
_cod_original_sg_symbol_H-M 'P -1 '
_cod_database_code 2015442
_cod_database_fobs_code 2015442

loop_
_symmetry_equiv_pos_as_xyz
'x, y, z'
'-x, -y, -z'

loop_
_atom_site_type_symbol
_atom_site_label
_atom_site_fract_x
_atom_site_fract_y
_atom_site_fract_z
_atom_site_U_iso_or_equiv
_atom_site_adp_type
_atom_site_calc_flag
_atom_site_refinement_flags
_atom_site_occupancy
C C1A 0.30620(17) 0.78245(16) 0.35738(11) 0.0350(3) Uani d . 1
C C1B -0.02877(16) -0.34129(15) 0.12329(11) 0.0340(3) Uani d . 1
C C2A 0.33266(17) 0.65711(15) 0.35498(11) 0.0347(3) Uani d . 1
C C2B -0.04911(16) -0.21183(15) 0.13568(11) 0.0339(3) Uani d . 1
C C3A 0.23044(17) 0.55769(16) 0.38209(11) 0.0375(3) Uani d . 1
C C3B 0.06703(17) -0.10185(16) 0.12875(11) 0.0357(3) Uani d . 1
C C4A 0.10705(18) 0.58075(17) 0.40102(12) 0.0437(4) Uani d . 1
H H2A 0.0409 0.5144 0.4172 0.052 Uiso calc R 1
C C4B 0.19155(17) -0.12250(16) 0.11010(12) 0.0393(4) Uani d . 1
H H2B 0.2656 -0.0498 0.1053 0.047 Uiso calc R 1
C C5A 0.07808(18) 0.70205(17) 0.39664(12) 0.0432(4) Uani d . 1
H H8A -0.0082 0.7142 0.4076 0.052 Uiso calc R 1
C C5B 0.20934(17) -0.25151(17) 0.09813(12) 0.0393(4) Uani d . 1
H H8B 0.2945 -0.2637 0.0853 0.047 Uiso calc R 1
C C6A 0.17592(17) 0.80151(17) 0.37635(11) 0.0390(4) Uani d . 1
H H6A 0.1577 0.8828 0.3748 0.047 Uiso calc R 1
C C6B 0.10276(17) -0.35794(16) 0.10520(11) 0.0366(3) Uani d . 1
H H6B 0.1157 -0.4428 0.0981 0.044 Uiso calc R 1
C C7A 0.40902(17) 0.89210(16) 0.34174(11) 0.0367(3) Uani d . 1
H H7A 0.3856 0.9714 0.3418 0.044 Uiso calc R 1
C C7B -0.13550(17) -0.45466(16) 0.13292(11) 0.0367(3) Uani d . 1
H H7B -0.1152 -0.5361 0.1279 0.044 Uiso calc R 1
C C8A 0.64885(16) 0.99457(15) 0.30974(11) 0.0347(3) Uani d . 1
C C8B -0.37344(16) -0.55637(15) 0.16759(11) 0.0359(3) Uani d . 1
C C9A 0.64241(18) 1.13715(16) 0.34918(12) 0.0406(4) Uani d . 1
H H9A 0.6462 1.1545 0.4185 0.049 Uiso calc R 1
H H9B 0.7292 1.2060 0.3466 0.049 Uiso calc R 1
C C9B -0.3673(2) -0.69896(16) 0.12986(13) 0.0468(4) Uani d . 1
H H9C -0.4519 -0.7668 0.1357 0.056 Uiso calc R 1
H H9D -0.3752 -0.7194 0.0597 0.056 Uiso calc R 1
C C10A 0.61801(17) 0.95061(16) 0.19595(11) 0.0378(3) Uani d . 1
H H10A 0.6046 0.8537 0.1728 0.045 Uiso calc R 1
H H10B 0.5248 0.9623 0.1627 0.045 Uiso calc R 1
C C10B -0.33988(17) -0.50974(16) 0.28126(12) 0.0386(3) Uani d . 1
H H10C -0.2462 -0.5210 0.3141 0.046 Uiso calc R 1
H H10D -0.3263 -0.4127 0.3035 0.046 Uiso calc R 1
C C11A 0.80283(18) 0.99254(17) 0.36695(13) 0.0434(4) Uani d . 1
H H11A 0.8810 1.0539 0.3509 0.052 Uiso calc R 1
H H11B 0.8213 1.0269 0.4383 0.052 Uiso calc R 1
C C11B -0.52858(18) -0.55692(17) 0.11089(13) 0.0436(4) Uani d . 1
H H11C -0.5475 -0.5917 0.0395 0.052 Uiso calc R 1
H H11D -0.6053 -0.6190 0.1275 0.052 Uiso calc R 1
C C22A 0.1902(2) 0.35134(19) 0.42777(15) 0.0569(5) Uani d . 1
H H22A 0.0841 0.3104 0.3875 0.068 Uiso calc R 1
H H22B 0.1983 0.4003 0.4949 0.068 Uiso calc R 1
C C22B 0.14276(18) 0.13258(16) 0.12848(14) 0.0442(4) Uani d . 1
H H22C 0.1514 0.1077 0.0622 0.053 Uiso calc R 1
H H22D 0.2419 0.1593 0.1778 0.053 Uiso calc R 1
C C33A 0.2592(3) 0.2417(2) 0.43089(17) 0.0743(6) Uani d . 1
H H33A 0.2077 0.1780 0.4596 0.112 Uiso calc R 1
H H33B 0.3641 0.2832 0.4710 0.112 Uiso calc R 1
H H33C 0.2501 0.1935 0.3641 0.112 Uiso calc R 1
C C33B 0.0829(2) 0.24890(18) 0.14170(14) 0.0509(4) Uani d . 1
H H33D 0.1501 0.3272 0.1332 0.076 Uiso calc R 1
H H33E 0.0754 0.2729 0.2077 0.076 Uiso calc R 1
H H33F -0.0153 0.2211 0.0927 0.076 Uiso calc R 1
N N1A 0.53427(14) 0.88833(14) 0.32724(10) 0.0369(3) Uani d . 1
N N1B -0.25991(14) -0.45078(14) 0.14838(10) 0.0372(3) Uani d . 1
O O1A 0.44364(12) 0.63210(11) 0.33041(9) 0.0443(3) Uani d . 1
O O1B -0.16637(12) -0.19203(11) 0.15402(9) 0.0452(3) Uani d . 1
O O2A 0.26921(13) 0.44390(11) 0.38499(9) 0.0463(3) Uani d . 1
O O2B 0.03846(12) 0.01887(11) 0.14138(9) 0.0452(3) Uani d . 1
O O3A 0.50771(13) 1.14768(12) 0.29112(9) 0.0467(3) Uani d D 1
O O3B -0.23044(15) -0.70647(13) 0.18605(12) 0.0638(4) Uani d D 1
O O4A 0.73646(13) 1.02752(12) 0.16903(9) 0.0486(3) Uani d D 1
O O4B -0.45729(13) -0.58538(11) 0.31012(9) 0.0464(3) Uani d D 1
O O5A 0.81233(14) 0.85944(13) 0.34382(9) 0.0492(3) Uani d D 1
O O5B -0.54130(14) -0.42492(13) 0.13334(10) 0.0516(3) Uani d D 1
H H1A 0.5467(19) 0.809(2) 0.3255(13) 0.050(5) Uiso d . 1
H H1B -0.272(2) -0.370(2) 0.1517(13) 0.055(5) Uiso d . 1
H H3A 0.519(2) 1.2337(17) 0.3025(16) 0.082 Uiso d D 1
H H3B -0.240(3) -0.7900(17) 0.1760(17) 0.082 Uiso d D 1
H H4A 0.791(2) 0.981(2) 0.1612(17) 0.082 Uiso d D 1
H H4B -0.505(2) -0.531(2) 0.3254(16) 0.082 Uiso d D 1
H H5A 0.831(3) 0.843(2) 0.2897(13) 0.082 Uiso d D 1
H H5B -0.556(3) -0.408(2) 0.1893(13) 0.082 Uiso d D 1

loop_
_atom_site_aniso_label
_atom_site_aniso_U_11
_atom_site_aniso_U_22
_atom_site_aniso_U_33
_atom_site_aniso_U_12
_atom_site_aniso_U_13
_atom_site_aniso_U_23
C1A 0.0372(8) 0.0371(8) 0.0345(8) 0.0136(7) 0.0160(7) 0.0126(6)
C1B 0.0356(8) 0.0318(8) 0.0381(8) 0.0120(6) 0.0168(7) 0.0118(6)
C2A 0.0371(8) 0.0346(8) 0.0354(8) 0.0130(7) 0.0163(7) 0.0107(6)
C2B 0.0336(8) 0.0354(8) 0.0367(8) 0.0123(7) 0.0171(7) 0.0117(6)
C3A 0.0429(9) 0.0329(8) 0.0374(8) 0.0114(7) 0.0159(7) 0.0114(7)
C3B 0.0373(8) 0.0333(8) 0.0392(8) 0.0130(7) 0.0156(7) 0.0118(7)
C4A 0.0394(9) 0.0444(10) 0.0478(9) 0.0081(7) 0.0212(8) 0.0157(8)
C4B 0.0323(8) 0.0390(9) 0.0487(9) 0.0085(7) 0.0179(7) 0.0174(7)
C5A 0.0365(9) 0.0515(11) 0.0459(9) 0.0174(8) 0.0189(8) 0.0142(8)
C5B 0.0330(8) 0.0458(9) 0.0444(9) 0.0164(7) 0.0178(7) 0.0148(7)
C6A 0.0402(9) 0.0399(9) 0.0422(9) 0.0185(7) 0.0165(7) 0.0133(7)
C6B 0.0390(8) 0.0363(9) 0.0397(8) 0.0173(7) 0.0170(7) 0.0115(7)
C7A 0.0426(9) 0.0349(8) 0.0400(8) 0.0181(7) 0.0180(7) 0.0149(7)
C7B 0.0404(9) 0.0334(8) 0.0434(9) 0.0162(7) 0.0202(7) 0.0137(7)
C8A 0.0346(8) 0.0286(8) 0.0461(9) 0.0118(6) 0.0175(7) 0.0152(7)
C8B 0.0361(8) 0.0310(8) 0.0474(9) 0.0114(7) 0.0218(7) 0.0165(7)
C9A 0.0411(9) 0.0337(9) 0.0490(9) 0.0147(7) 0.0161(8) 0.0132(7)
C9B 0.0564(11) 0.0317(9) 0.0625(11) 0.0152(8) 0.0351(9) 0.0162(8)
C10A 0.0370(8) 0.0357(9) 0.0480(9) 0.0148(7) 0.0202(7) 0.0169(7)
C10B 0.0402(8) 0.0351(9) 0.0490(9) 0.0161(7) 0.0209(7) 0.0180(7)
C11A 0.0400(9) 0.0393(9) 0.0515(10) 0.0164(7) 0.0129(8) 0.0143(8)
C11B 0.0420(9) 0.0418(10) 0.0498(10) 0.0123(7) 0.0184(8) 0.0187(8)
C22A 0.0726(13) 0.0482(11) 0.0600(11) 0.0163(10) 0.0334(10) 0.0286(9)
C22B 0.0368(8) 0.0374(9) 0.0595(11) 0.0089(7) 0.0161(8) 0.0217(8)
C33A 0.0993(17) 0.0591(13) 0.0844(15) 0.0330(13) 0.0381(14) 0.0441(12)
C33B 0.0499(10) 0.0393(10) 0.0654(12) 0.0151(8) 0.0180(9) 0.0212(9)
N1A 0.0408(7) 0.0301(7) 0.0478(8) 0.0150(6) 0.0214(6) 0.0161(6)
N1B 0.0394(7) 0.0293(7) 0.0520(8) 0.0134(6) 0.0243(6) 0.0171(6)
O1A 0.0489(7) 0.0378(6) 0.0642(7) 0.0222(5) 0.0351(6) 0.0223(5)
O1B 0.0432(6) 0.0365(6) 0.0724(8) 0.0186(5) 0.0367(6) 0.0226(6)
O2A 0.0521(7) 0.0372(6) 0.0596(7) 0.0156(5) 0.0283(6) 0.0228(5)
O2B 0.0427(6) 0.0337(6) 0.0693(8) 0.0146(5) 0.0290(6) 0.0212(6)
O3A 0.0442(6) 0.0345(6) 0.0673(8) 0.0194(5) 0.0177(6) 0.0204(6)
O3B 0.0626(8) 0.0407(7) 0.1151(12) 0.0304(7) 0.0481(8) 0.0391(8)
O4A 0.0557(7) 0.0402(7) 0.0764(8) 0.0264(6) 0.0434(7) 0.0318(6)
O4B 0.0622(8) 0.0371(7) 0.0639(7) 0.0252(6) 0.0422(6) 0.0273(6)
O5A 0.0564(7) 0.0472(7) 0.0597(8) 0.0318(6) 0.0244(6) 0.0230(6)
O5B 0.0542(7) 0.0562(8) 0.0627(8) 0.0315(6) 0.0265(6) 0.0292(7)

loop_
_atom_type_symbol
_atom_type_description
_atom_type_scat_dispersion_real
_atom_type_scat_dispersion_imag
_atom_type_scat_source
C C 0.0033 0.0016 'International Tables Vol C Tables 4.2.6.8 and 6.1.1.4'
H H 0.0000 0.0000 'International Tables Vol C Tables 4.2.6.8 and 6.1.1.4'
N N 0.0061 0.0033 'International Tables Vol C Tables 4.2.6.8 and 6.1.1.4'
O O 0.0106 0.0060 'International Tables Vol C Tables 4.2.6.8 and 6.1.1.4'

loop_
_geom_angle_atom_site_label_1
_geom_angle_atom_site_label_2
_geom_angle_atom_site_label_3
_geom_angle
_geom_angle_publ_flag
C7A C1A C2A 121.01(13) ?
C7A C1A C6A 118.26(14) ?
C2A C1A C6A 120.73(13) ?
C7B C1B C6B 118.58(13) ?
C7B C1B C2B 121.00(13) ?
C6B C1B C2B 120.37(13) ?
O1A C2A C1A 122.40(13) ?
O1A C2A C3A 120.81(13) ?
C1A C2A C3A 116.78(13) ?
O1B C2B C1B 122.15(13) ?
O1B C2B C3B 120.62(13) ?
C1B C2B C3B 117.23(12) ?
O2A C3A C4A 126.12(14) ?
O2A C3A C2A 113.46(13) ?
C4A C3A C2A 120.41(14) ?
O2B C3B C4B 125.92(13) ?
O2B C3B C2B 113.45(12) ?
C4B C3B C2B 120.63(14) ?
C3A C4A C5A 121.55(14) ?
C3A C4A H2A 119.2 ?
C5A C4A H2A 119.2 ?
C3B C4B C5B 121.17(14) ?
C3B C4B H2B 119.4 ?
C5B C4B H2B 119.4 ?
C6A C5A C4A 119.86(14) ?
C6A C5A H8A 120.1 ?
C4A C5A H8A 120.1 ?
C6B C5B C4B 120.06(14) ?
C6B C5B H8B 120.0 ?
C4B C5B H8B 120.0 ?
C5A C6A C1A 120.39(14) ?
C5A C6A H6A 119.8 ?
C1A C6A H6A 119.8 ?
C5B C6B C1B 120.54(14) ?
C5B C6B H6B 119.7 ?
C1B C6B H6B 119.7 ?
N1A C7A C1A 123.74(14) ?
N1A C7A H7A 118.1 ?
C1A C7A H7A 118.1 ?
N1B C7B C1B 123.48(14) y
N1B C7B H7B 118.3 ?
C1B C7B H7B 118.3 ?
N1A C8A C9A 111.76(12) y
N1A C8A C11A 106.66(12) y
C9A C8A C11A 108.67(13) ?
N1A C8A C10A 105.68(12) y
C9A C8A C10A 112.46(12) ?
C11A C8A C10A 111.46(12) ?
N1B C8B C9B 112.15(12) y
N1B C8B C11B 107.17(12) y
C9B C8B C11B 108.17(14) ?
N1B C8B C10B 105.30(12) y
C9B C8B C10B 112.26(13) ?
C11B C8B C10B 111.70(12) ?
O3A C9A C8A 110.41(13) ?
O3A C9A H9A 109.6 ?
C8A C9A H9A 109.6 ?
O3A C9A H9B 109.6 ?
C8A C9A H9B 109.6 ?
H9A C9A H9B 108.1 ?
O3B C9B C8B 110.13(14) ?
O3B C9B H9C 109.6 ?
C8B C9B H9C 109.6 ?
O3B C9B H9D 109.6 ?
C8B C9B H9D 109.6 ?
H9C C9B H9D 108.1 ?
O4A C10A C8A 112.39(13) ?
O4A C10A H10A 109.1 ?
C8A C10A H10A 109.1 ?
O4A C10A H10B 109.1 ?
C8A C10A H10B 109.1 ?
H10A C10A H10B 107.9 ?
O4B C10B C8B 112.23(13) ?
O4B C10B H10C 109.2 ?
C8B C10B H10C 109.2 ?
O4B C10B H10D 109.2 ?
C8B C10B H10D 109.2 ?
H10C C10B H10D 107.9 ?
O5A C11A C8A 112.59(13) ?
O5A C11A H11A 109.1 ?
C8A C11A H11A 109.1 ?
O5A C11A H11B 109.1 ?
C8A C11A H11B 109.1 ?
H11A C11A H11B 107.8 ?
O5B C11B C8B 112.84(14) ?
O5B C11B H11C 109.0 ?
C8B C11B H11C 109.0 ?
O5B C11B H11D 109.0 ?
C8B C11B H11D 109.0 ?
H11C C11B H11D 107.8 ?
O2A C22A C33A 108.00(15) y
O2A C22A H22A 110.1 ?
C33A C22A H22A 110.1 ?
O2A C22A H22B 110.1 ?
C33A C22A H22B 110.1 ?
H22A C22A H22B 108.4 ?
O2B C22B C33B 107.19(13) y
O2B C22B H22C 110.3 ?
C33B C22B H22C 110.3 ?
O2B C22B H22D 110.3 ?
C33B C22B H22D 110.3 ?
H22C C22B H22D 108.5 ?
C22A C33A H33A 109.5 ?
C22A C33A H33B 109.5 ?
H33A C33A H33B 109.5 ?
C22A C33A H33C 109.5 ?
H33A C33A H33C 109.5 ?
H33B C33A H33C 109.5 ?
C22B C33B H33D 109.5 ?
C22B C33B H33E 109.5 ?
H33D C33B H33E 109.5 ?
C22B C33B H33F 109.5 ?
H33D C33B H33F 109.5 ?
H33E C33B H33F 109.5 ?
C7A N1A C8A 128.68(13) y
C7A N1A H1A 112.9(11) ?
C8A N1A H1A 118.4(11) ?
C7B N1B C8B 128.84(13) y
C7B N1B H1B 113.0(11) ?
C8B N1B H1B 118.0(11) ?
C3A O2A C22A 117.20(12) ?
C3B O2B C22B 117.69(11) ?
C9A O3A H3A 108.0(15) ?
C9B O3B H3B 108.1(16) ?
C10A O4A H4A 107.9(16) ?
C10B O4B H4B 106.3(15) ?
C11A O5A H5A 108.4(16) ?
C11B O5B H5B 108.0(16) ?

loop_
_geom_bond_atom_site_label_1
_geom_bond_atom_site_label_2
_geom_bond_distance
_geom_bond_publ_flag
C1A C7A 1.414(2) ?
C1A C2A 1.417(2) ?
C1A C6A 1.420(2) ?
C1B C7B 1.418(2) ?
C1B C6B 1.4188(19) ?
C1B C2B 1.420(2) ?
C2A O1A 1.2936(16) ?
C2A C3A 1.435(2) ?
C2B O1B 1.2952(16) ?
C2B C3B 1.428(2) ?
C3A O2A 1.3653(18) ?
C3A C4A 1.370(2) ?
C3B O2B 1.3669(18) ?
C3B C4B 1.370(2) ?
C4A C5A 1.402(2) ?
C4A H2A 0.9300 ?
C4B C5B 1.405(2) ?
C4B H2B 0.9300 ?
C5A C6A 1.354(2) ?
C5A H8A 0.9300 ?
C5B C6B 1.352(2) ?
C5B H8B 0.9300 ?
C6A H6A 0.9300 ?
C6B H6B 0.9300 ?
C7A N1A 1.2983(18) y
C7A H7A 0.9300 ?
C7B N1B 1.2960(18) y
C7B H7B 0.9300 ?
C8A N1A 1.4695(18) y
C8A C9A 1.520(2) ?
C8A C11A 1.530(2) ?
C8A C10A 1.538(2) ?
C8B N1B 1.4726(18) y
C8B C9B 1.515(2) ?
C8B C11B 1.527(2) ?
C8B C10B 1.533(2) ?
C9A O3A 1.4183(19) ?
C9A H9A 0.9700 ?
C9A H9B 0.9700 ?
C9B O3B 1.411(2) ?
C9B H9C 0.9700 ?
C9B H9D 0.9700 ?
C10A O4A 1.4138(17) ?
C10A H10A 0.9700 ?
C10A H10B 0.9700 ?
C10B O4B 1.4180(17) ?
C10B H10C 0.9700 ?
C10B H10D 0.9700 ?
C11A O5A 1.4123(19) ?
C11A H11A 0.9700 ?
C11A H11B 0.9700 ?
C11B O5B 1.413(2) ?
C11B H11C 0.9700 ?
C11B H11D 0.9700 ?
C22A O2A 1.4252(18) ?
C22A C33A 1.497(3) ?
C22A H22A 0.9700 ?
C22A H22B 0.9700 ?
C22B O2B 1.4304(18) ?
C22B C33B 1.498(2) ?
C22B H22C 0.9700 ?
C22B H22D 0.9700 ?
C33A H33A 0.9600 ?
C33A H33B 0.9600 ?
C33A H33C 0.9600 ?
C33B H33D 0.9600 ?
C33B H33E 0.9600 ?
C33B H33F 0.9600 ?
N1A H1A 0.878(19) ?
N1B H1B 0.887(19) ?
O3A H3A 0.861(16) ?
O3B H3B 0.841(16) ?
O4A H4A 0.831(15) ?
O4B H4B 0.860(15) ?
O5A H5A 0.839(15) ?
O5B H5B 0.845(15) ?

loop_
_geom_hbond_atom_site_label_D
_geom_hbond_atom_site_label_H
_geom_hbond_atom_site_label_A
_geom_hbond_site_symmetry_A
_geom_hbond_distance_DH
_geom_hbond_distance_HA
_geom_hbond_distance_DA
_geom_hbond_angle_DHA
O3A H3A O4B 1_675 0.861(16) 1.845(16) 2.7011(15) 173(2)
O3B H3B O4A 1_435 0.841(16) 1.863(16) 2.6994(16) 173(2)
O4A H4A O1B 1_665 0.831(15) 1.977(18) 2.7300(15) 150(2)
O4A H4A O2B 1_665 0.831(15) 2.430(19) 3.0894(15) 137(2)
O4B H4B O1A 1_445 0.860(15) 1.921(17) 2.7205(15) 154(2)
O4B H4B O2A 1_445 0.860(15) 2.523(19) 3.1811(15) 133.9(18)
O5A H5A O1B 1_665 0.839(15) 1.927(16) 2.7548(16) 169(2)
O5B H5B O1A 1_445 0.845(15) 1.998(16) 2.8351(16) 171(2)
N1A H1A O1A . 0.878(19) 1.898(19) 2.6331(17) 140.3(15)
N1B H1B O1B . 0.887(19) 1.876(19) 2.6210(17) 140.4(16)
C9A H9A Cg1 2_676 0.970 2.8426 3.7045(17) 148.49
C33B H33F Cg2 2_775 0.960 2.9722 3.628(2) 126.61

loop_
_geom_torsion_atom_site_label_1
_geom_torsion_atom_site_label_2
_geom_torsion_atom_site_label_3
_geom_torsion_atom_site_label_4
_geom_torsion
_geom_torsion_publ_flag
C7A C1A C2A O1A -5.9(2) y
C6A C1A C2A O1A 174.57(14) y
C7A C1A C2A C3A 173.62(14) ?
C6A C1A C2A C3A -5.9(2) ?
C7B C1B C2B O1B -1.5(2) y
C6B C1B C2B O1B -178.79(14) y
C7B C1B C2B C3B 177.49(14) ?
C6B C1B C2B C3B 0.2(2) ?
O1A C2A C3A O2A 3.9(2) y
C1A C2A C3A O2A -175.58(13) ?
O1A C2A C3A C4A -175.30(15) ?
C1A C2A C3A C4A 5.2(2) ?
O1B C2B C3B O2B -1.1(2) ?
C1B C2B C3B O2B 179.89(13) y
O1B C2B C3B C4B 179.52(14) ?
C1B C2B C3B C4B 0.5(2) ?
O2A C3A C4A C5A 179.56(15) ?
C2A C3A C4A C5A -1.3(2) ?
O2B C3B C4B C5B -179.86(15) ?
C2B C3B C4B C5B -0.5(2) ?
C3A C4A C5A C6A -2.1(2) ?
C3B C4B C5B C6B -0.2(2) ?
C4A C5A C6A C1A 1.3(2) ?
C7A C1A C6A C5A -176.76(15) ?
C2A C1A C6A C5A 2.8(2) ?
C4B C5B C6B C1B 0.9(2) ?
C7B C1B C6B C5B -178.26(15) ?
C2B C1B C6B C5B -0.9(2) ?
C2A C1A C7A N1A -2.0(2) y
C6A C1A C7A N1A 177.53(14) y
C6B C1B C7B N1B -179.21(14) y
C2B C1B C7B N1B 3.5(2) y
N1A C8A C9A O3A -68.60(16) ?
C11A C8A C9A O3A 173.97(12) ?
C10A C8A C9A O3A 50.08(16) ?
N1B C8B C9B O3B 66.88(17) ?
C11B C8B C9B O3B -175.14(12) ?
C10B C8B C9B O3B -51.45(16) ?
N1A C8A C10A O4A -168.39(12) ?
C9A C8A C10A O4A 69.42(16) ?
C11A C8A C10A O4A -52.90(16) ?
N1B C8B C10B O4B 168.24(12) ?
C9B C8B C10B O4B -69.46(16) ?
C11B C8B C10B O4B 52.24(16) ?
N1A C8A C11A O5A 52.16(17) ?
C9A C8A C11A O5A 172.80(12) ?
C10A C8A C11A O5A -62.72(17) ?
N1B C8B C11B O5B -53.05(16) ?
C9B C8B C11B O5B -174.17(12) ?
C10B C8B C11B O5B 61.80(16) ?
C1A C7A N1A C8A 179.63(15) ?
C9A C8A N1A C7A 22.5(2) y
C11A C8A N1A C7A 141.16(16) y
C10A C8A N1A C7A -100.12(17) y
C1B C7B N1B C8B -174.65(15) ?
C9B C8B N1B C7B -22.1(2) ?
C11B C8B N1B C7B -140.72(16) ?
C10B C8B N1B C7B 100.22(17) ?
C4A C3A O2A C22A -11.4(2) ?
C2A C3A O2A C22A 169.38(14) ?
C33A C22A O2A C3A -175.37(16) ?
C4B C3B O2B C22B 3.8(2) ?
C2B C3B O2B C22B -175.52(13) ?
C33B C22B O2B C3B 177.54(14) ?

loop_
_cod_related_entry_id
_cod_related_entry_database
_cod_related_entry_code
1 ChemSpider 30654043
